data_4084365
loop_
_publ_author_name
'Izod, Keith'
'Wills, Corinne'
'Anderson, Emma'
'Harrington, Ross W.'
'Probert, Michael R.'

_publ_section_title
;
 Insights into the Stability and Structures of Phosphine-Boranes and Their
 \a-Metalated Derivatives
;
_journal_issue 19
_journal_name_full Organometallics
_journal_page_first 5283
_journal_paper_doi 10.1021/om5005995
_journal_volume 33
_journal_year 2014
_chemical_formula_moiety 'C25 H44 B Li N2 P2'
_chemical_formula_sum 'C25 H44 B Li N2 P2'
_chemical_formula_weight 452.31
_chemical_name_systematic
;
 ?
;
_space_group_crystal_system monoclinic
_space_group_IT_number 14
_space_group_name_Hall '-P 2ybc'
_space_group_name_H-M_alt 'P 1 21/c 1'
_symmetry_space_group_name_Hall '-P 2ybc'
_symmetry_space_group_name_H-M 'P 1 21/c 1'
_atom_sites_solution_hydrogens mixed
_audit_creation_date 2014-04-01
_audit_creation_method
;
Olex2 1.2-alpha
(compiled 2014.03.19 svn.r2915 for OlexSys, GUI svn.r4811)
;
_cell_angle_alpha 90
_cell_angle_beta 90.176(4)
_cell_angle_gamma 90
_cell_formula_units_Z 4
_cell_length_a 10.2843(4)
_cell_length_b 12.3798(5)
_cell_length_c 21.8415(9)
_cell_measurement_reflns_used 5376
_cell_measurement_temperature 150
_cell_measurement_theta_max 28.4927
_cell_measurement_theta_min 3.1698
_cell_volume 2780.79(19)
_computing_cell_refinement
;
CrysAlisPro, Agilent Technologies,
Version 1.171.34.49 (release 20-01-2011 CrysAlis171 .NET)
(compiled Jan 20 2011,15:58:25)
;
_computing_data_collection
;
CrysAlisPro, Agilent Technologies,
Version 1.171.34.49 (release 20-01-2011 CrysAlis171 .NET)
(compiled Jan 20 2011,15:58:25)
;
_computing_data_reduction
;
CrysAlisPro, Agilent Technologies,
Version 1.171.34.49 (release 20-01-2011 CrysAlis171 .NET)
(compiled Jan 20 2011,15:58:25)
;
_computing_molecular_graphics 'Olex2 (Dolomanov et al., 2009)'
_computing_publication_material 'Olex2 (Dolomanov et al., 2009)'
_computing_structure_refinement 'XL (Sheldrick, 2008)'
_diffrn_ambient_temperature 150
_diffrn_detector_area_resol_mean 10.3968
_diffrn_measured_fraction_theta_full 0.945
_diffrn_measured_fraction_theta_max 0.790
_diffrn_measurement_device_type 'Xcalibur, Atlas, Gemini ultra'
_diffrn_measurement_method '\w scans'
_diffrn_orient_matrix_UB_11 0.0110261000
_diffrn_orient_matrix_UB_12 0.0542221000
_diffrn_orient_matrix_UB_13 -0.0091624000
_diffrn_orient_matrix_UB_21 0.0678091000
_diffrn_orient_matrix_UB_22 -0.0102737000
_diffrn_orient_matrix_UB_23 -0.0013970000
_diffrn_orient_matrix_UB_31 -0.0064522000
_diffrn_orient_matrix_UB_32 -0.0154073000
_diffrn_orient_matrix_UB_33 -0.0311071000
_diffrn_radiation_monochromator graphite
_diffrn_radiation_type MoK\a
_diffrn_radiation_wavelength 0.71073
_diffrn_reflns_av_R_equivalents 0.0264
_diffrn_reflns_av_unetI/netI 0.0374
_diffrn_reflns_Laue_measured_fraction_full 0.945
_diffrn_reflns_Laue_measured_fraction_max 0.790
_diffrn_reflns_limit_h_max 13
_diffrn_reflns_limit_h_min -13
_diffrn_reflns_limit_k_max 14
_diffrn_reflns_limit_k_min -13
_diffrn_reflns_limit_l_max 25
_diffrn_reflns_limit_l_min -26
_diffrn_reflns_number 12571
_diffrn_reflns_point_group_measured_fraction_full 0.945
_diffrn_reflns_point_group_measured_fraction_max 0.790
_diffrn_reflns_theta_full 26.000
_diffrn_reflns_theta_max 28.555
_diffrn_reflns_theta_min 3.176
_diffrn_source 'Enhance (Mo) X-ray Source'
_diffrn_standards_number 0
_exptl_absorpt_coefficient_mu 0.170
_exptl_absorpt_correction_T_max 1.00000
_exptl_absorpt_correction_T_min 0.98380
_exptl_absorpt_correction_type multi-scan
_exptl_absorpt_process_details
;
CrysAlisPro, Agilent Technologies,
Version 1.171.34.49 (release 20-01-2011 CrysAlis171 .NET)
(compiled Jan 20 2011,15:58:25)
Empirical absorption correction using spherical harmonics,
 implemented in SCALE3 ABSPACK scaling algorithm.
;
_exptl_crystal_colour 'clear light colourless'
_exptl_crystal_colour_lustre clear
_exptl_crystal_colour_modifier light
_exptl_crystal_colour_primary colourless
_exptl_crystal_density_diffrn 1.080
_exptl_crystal_description block
_exptl_crystal_F_000 984
_exptl_crystal_size_max 0.4
_exptl_crystal_size_mid 0.3
_exptl_crystal_size_min 0.3
_refine_diff_density_max 0.293
_refine_diff_density_min -0.308
_refine_diff_density_rms 0.042
_refine_ls_extinction_coef 0.0018(4)
_refine_ls_extinction_expression Fc^*^=kFc[1+0.001xFc^2^\l^3^/sin(2\q)]^-1/4^
_refine_ls_extinction_method SHELXL
_refine_ls_goodness_of_fit_ref 1.043
_refine_ls_hydrogen_treatment mixed
_refine_ls_matrix_type full
_refine_ls_number_parameters 301
_refine_ls_number_reflns 5601
_refine_ls_number_restraints 0
_refine_ls_restrained_S_all 1.043
_refine_ls_R_factor_all 0.0536
_refine_ls_R_factor_gt 0.0392
_refine_ls_shift/su_max 0.001
_refine_ls_shift/su_mean 0.000
_refine_ls_structure_factor_coef Fsqd
_refine_ls_weighting_details 'w=1/[\s^2^(Fo^2^)+(0.0382P)^2^+1.0642P] where P=(Fo^2^+2Fc^2^)/3'
_refine_ls_weighting_scheme calc
_refine_ls_wR_factor_gt 0.0904
_refine_ls_wR_factor_ref 0.0998
_reflns_Friedel_coverage 0.000
_reflns_number_gt 4480
_reflns_number_total 5601
_reflns_threshold_expression 'I > 2\s(I)'
_cod_data_source_file om5005995_si_002.cif
_cod_data_source_block 2b
_cod_depositor_comments 'Adding full bibliography for 4084362--4084367.cif.'
_cod_database_code 4084365
_shelxl_version_number 2013-4
_chemical_oxdiff_formula 'C19 H29 B P2'
_shelx_space_group_comment
;
The symmetry employed for this shelxl refinement is uniquely defined
by the following loop, which should always be used as a source of
symmetry information in preference to the above space-group names.
They are only intended as comments.
;
_shelx_estimated_absorpt_t_max 0.951
_shelx_estimated_absorpt_t_min 0.935
_reflns_odcompleteness_completeness 96.13
_reflns_odcompleteness_iscentric 1
_reflns_odcompleteness_theta 24.97
_olex2_refinement_description
;
1. Fixed Uiso
 At 1.2 times of:
  All C(H) groups, All C(H,H) groups
 At 1.5 times of:
  All C(H,H,H) groups
2.a Ternary CH refined with riding coordinates:
 C2(H2), C5(H5)
2.b Secondary CH2 refined with riding coordinates:
 C22(H22A,H22B), C23(H23A,H23B)
2.c Aromatic/amide H refined with riding coordinates:
 C1(H1), C9(H9), C10(H10), C11(H11), C12(H12), C13(H13), C15(H15), C16(H16),
 C17(H17), C18(H18), C19(H19)
2.d Idealised Me refined as rotating group:
 C3(H3A,H3B,H3C), C4(H4A,H4B,H4C), C6(H6A,H6B,H6C), C7(H7A,H7B,H7C), C20(H20A,
 H20B,H20C), C21(H21A,H21B,H21C), C24(H24A,H24B,H24C), C25(H25A,H25B,H25C)
;

loop_
_space_group_symop_operation_xyz
'x, y, z'
'-x, y+1/2, -z+1/2'
'-x, -y, -z'
'x, -y-1/2, z-1/2'

loop_
_atom_site_label
_atom_site_type_symbol
_atom_site_fract_x
_atom_site_fract_y
_atom_site_fract_z
_atom_site_U_iso_or_equiv
_atom_site_adp_type
_atom_site_occupancy
_atom_site_site_symmetry_order
_atom_site_calc_flag
_atom_site_refinement_flags_posn
P1 P 0.68922(4) 0.84038(3) 0.45210(2) 0.02062(11) Uani 1 1 d .
P2 P 0.72789(4) 0.66586(3) 0.35897(2) 0.02234(12) Uani 1 1 d .
N1 N 0.44007(13) 0.78709(11) 0.25965(6) 0.0275(3) Uani 1 1 d .
N2 N 0.29678(13) 0.65229(11) 0.34351(6) 0.0268(3) Uani 1 1 d .
C1 C 0.78968(15) 0.76679(13) 0.40541(7) 0.0255(4) Uani 1 1 d .
H1 H 0.8803 0.7817 0.4051 0.031 Uiso 1 1 calc R
C2 C 0.73313(17) 0.81569(13) 0.53308(7) 0.0265(4) Uani 1 1 d .
H2 H 0.8293 0.8253 0.5370 0.032 Uiso 1 1 calc R
C3 C 0.6690(2) 0.89378(16) 0.57778(8) 0.0399(5) Uani 1 1 d .
H3A H 0.6958 0.8759 0.6197 0.060 Uiso 1 1 calc GR
H3B H 0.5742 0.8878 0.5742 0.060 Uiso 1 1 calc GR
H3C H 0.6957 0.9678 0.5682 0.060 Uiso 1 1 calc GR
C4 C 0.70207(19) 0.69908(15) 0.54980(8) 0.0374(4) Uani 1 1 d .
H4A H 0.7371 0.6830 0.5906 0.056 Uiso 1 1 calc GR
H4B H 0.7416 0.6505 0.5197 0.056 Uiso 1 1 calc GR
H4C H 0.6076 0.6887 0.5499 0.056 Uiso 1 1 calc GR
C5 C 0.72102(17) 0.98579(13) 0.44282(7) 0.0281(4) Uani 1 1 d .
H5 H 0.6623 1.0259 0.4712 0.034 Uiso 1 1 calc R
C6 C 0.69106(19) 1.02265(14) 0.37774(8) 0.0346(4) Uani 1 1 d .
H6A H 0.7071 1.1004 0.3743 0.052 Uiso 1 1 calc GR
H6B H 0.5997 1.0075 0.3681 0.052 Uiso 1 1 calc GR
H6C H 0.7471 0.9838 0.3490 0.052 Uiso 1 1 calc GR
C7 C 0.8606(2) 1.01412(16) 0.45940(9) 0.0428(5) Uani 1 1 d .
H7A H 0.8756 1.0912 0.4520 0.064 Uiso 1 1 calc GR
H7B H 0.9202 0.9714 0.4342 0.064 Uiso 1 1 calc GR
H7C H 0.8761 0.9980 0.5027 0.064 Uiso 1 1 calc GR
C8 C 0.77456(16) 0.53453(13) 0.39225(7) 0.0249(4) Uani 1 1 d .
C9 C 0.90205(19) 0.50810(17) 0.40492(11) 0.0477(5) Uani 1 1 d .
H9 H 0.9692 0.5564 0.3930 0.057 Uiso 1 1 calc R
C10 C 0.9346(2) 0.41339(18) 0.43448(11) 0.0550(6) Uani 1 1 d .
H10 H 1.0233 0.3972 0.4427 0.066 Uiso 1 1 calc R
C11 C 0.8399(2) 0.34291(15) 0.45196(9) 0.0463(6) Uani 1 1 d .
H11 H 0.8623 0.2774 0.4721 0.056 Uiso 1 1 calc R
C12 C 0.7124(2) 0.36704(17) 0.44036(10) 0.0499(6) Uani 1 1 d .
H12 H 0.6459 0.3185 0.4527 0.060 Uiso 1 1 calc R
C13 C 0.68026(19) 0.46218(15) 0.41063(8) 0.0359(4) Uani 1 1 d .
H13 H 0.5914 0.4780 0.4027 0.043 Uiso 1 1 calc R
C14 C 0.83183(15) 0.66699(13) 0.29034(7) 0.0241(3) Uani 1 1 d .
C15 C 0.85805(17) 0.57414(15) 0.25659(8) 0.0319(4) Uani 1 1 d .
H15 H 0.8289 0.5061 0.2712 0.038 Uiso 1 1 calc R
C16 C 0.92605(18) 0.57950(17) 0.20202(8) 0.0401(5) Uani 1 1 d .
H16 H 0.9438 0.5151 0.1799 0.048 Uiso 1 1 calc R
C17 C 0.96821(18) 0.67758(17) 0.17950(8) 0.0402(5) Uani 1 1 d .
H17 H 1.0137 0.6811 0.1418 0.048 Uiso 1 1 calc R
C18 C 0.94359(18) 0.77002(17) 0.21234(8) 0.0380(5) Uani 1 1 d .
H18 H 0.9726 0.8379 0.1973 0.046 Uiso 1 1 calc R
C19 C 0.87655(16) 0.76478(14) 0.26736(8) 0.0308(4) Uani 1 1 d .
H19 H 0.8610 0.8293 0.2897 0.037 Uiso 1 1 calc R
C20 C 0.4636(2) 0.90353(15) 0.25605(9) 0.0406(5) Uani 1 1 d .
H20A H 0.4341 0.9306 0.2162 0.061 Uiso 1 1 calc GR
H20B H 0.5568 0.9178 0.2609 0.061 Uiso 1 1 calc GR
H20C H 0.4156 0.9402 0.2887 0.061 Uiso 1 1 calc GR
C21 C 0.51751(19) 0.73188(17) 0.21284(8) 0.0406(5) Uani 1 1 d .
H21A H 0.4912 0.7573 0.1722 0.061 Uiso 1 1 calc GR
H21B H 0.5032 0.6538 0.2157 0.061 Uiso 1 1 calc GR
H21C H 0.6099 0.7477 0.2194 0.061 Uiso 1 1 calc GR
C22 C 0.30094(17) 0.76429(14) 0.25046(8) 0.0311(4) Uani 1 1 d .
H22A H 0.2811 0.7638 0.2061 0.037 Uiso 1 1 calc R
H22B H 0.2487 0.8222 0.2697 0.037 Uiso 1 1 calc R
C23 C 0.26377(18) 0.65659(14) 0.27792(8) 0.0321(4) Uani 1 1 d .
H23A H 0.1692 0.6449 0.2726 0.039 Uiso 1 1 calc R
H23B H 0.3100 0.5980 0.2561 0.039 Uiso 1 1 calc R
C24 C 0.28405(19) 0.54147(15) 0.36618(10) 0.0400(5) Uani 1 1 d .
H24A H 0.1949 0.5162 0.3595 0.060 Uiso 1 1 calc GR
H24B H 0.3041 0.5397 0.4101 0.060 Uiso 1 1 calc GR
H24C H 0.3447 0.4944 0.3442 0.060 Uiso 1 1 calc GR
C25 C 0.21076(17) 0.72304(16) 0.37898(9) 0.0374(4) Uani 1 1 d .
H25A H 0.1199 0.7050 0.3699 0.056 Uiso 1 1 calc GR
H25B H 0.2273 0.7985 0.3679 0.056 Uiso 1 1 calc GR
H25C H 0.2276 0.7129 0.4228 0.056 Uiso 1 1 calc GR
B1 B 0.50640(19) 0.81341(16) 0.44065(9) 0.0267(4) Uani 1 1 d .
H1A H 0.4910(17) 0.7233(15) 0.4405(8) 0.031(5) Uiso 1 1 d .
H1B H 0.4768(18) 0.8499(14) 0.3952(9) 0.034(5) Uiso 1 1 d .
H1C H 0.4549(19) 0.8525(15) 0.4779(9) 0.041(5) Uiso 1 1 d .
Li Li 0.4827(3) 0.7198(2) 0.34710(12) 0.0275(6) Uani 1 1 d .

loop_
_atom_site_aniso_label
_atom_site_aniso_U_11
_atom_site_aniso_U_22
_atom_site_aniso_U_33
_atom_site_aniso_U_23
_atom_site_aniso_U_13
_atom_site_aniso_U_12
P1 0.0216(2) 0.0198(2) 0.0205(2) 0.00047(15) 0.00223(15) 0.00273(16)
P2 0.0182(2) 0.0229(2) 0.0259(2) -0.00158(16) 0.00436(16) 0.00192(16)
N1 0.0262(8) 0.0307(8) 0.0256(7) 0.0008(6) -0.0007(6) -0.0028(6)
N2 0.0214(7) 0.0282(8) 0.0307(8) 0.0043(6) 0.0010(6) -0.0003(6)
C1 0.0187(8) 0.0244(9) 0.0334(9) -0.0047(7) 0.0044(7) -0.0005(7)
C2 0.0259(9) 0.0316(9) 0.0219(8) 0.0051(6) -0.0020(6) 0.0026(7)
C3 0.0495(12) 0.0493(12) 0.0209(9) 0.0003(8) 0.0016(8) 0.0097(9)
C4 0.0410(11) 0.0374(10) 0.0338(10) 0.0134(8) -0.0020(8) 0.0040(9)
C5 0.0367(10) 0.0213(8) 0.0264(9) -0.0004(6) 0.0013(7) 0.0018(7)
C6 0.0457(11) 0.0255(9) 0.0326(10) 0.0070(7) -0.0011(8) 0.0019(8)
C7 0.0505(12) 0.0340(11) 0.0438(12) 0.0028(8) -0.0092(9) -0.0145(9)
C8 0.0272(9) 0.0234(8) 0.0243(8) -0.0034(6) 0.0063(7) 0.0014(7)
C9 0.0280(10) 0.0397(12) 0.0756(15) 0.0202(10) 0.0115(9) 0.0077(9)
C10 0.0453(13) 0.0522(14) 0.0676(15) 0.0214(11) 0.0127(11) 0.0252(11)
C11 0.0790(17) 0.0289(10) 0.0312(10) 0.0056(8) 0.0151(10) 0.0150(10)
C12 0.0660(15) 0.0396(12) 0.0440(12) 0.0108(9) 0.0042(10) -0.0164(11)
C13 0.0363(10) 0.0378(11) 0.0336(10) 0.0054(8) -0.0015(8) -0.0086(8)
C14 0.0164(8) 0.0306(9) 0.0253(8) -0.0012(6) 0.0003(6) 0.0025(7)
C15 0.0290(9) 0.0357(10) 0.0311(9) -0.0079(7) 0.0022(7) -0.0019(8)
C16 0.0360(11) 0.0553(13) 0.0289(10) -0.0162(9) 0.0028(8) 0.0026(9)
C17 0.0304(10) 0.0683(14) 0.0220(9) 0.0014(9) 0.0032(7) 0.0024(9)
C18 0.0313(10) 0.0493(12) 0.0335(10) 0.0128(9) 0.0037(8) 0.0007(9)
C19 0.0279(9) 0.0314(10) 0.0331(9) 0.0029(7) 0.0042(7) 0.0039(7)
C20 0.0516(12) 0.0358(11) 0.0344(10) 0.0088(8) -0.0064(9) -0.0139(9)
C21 0.0350(10) 0.0581(13) 0.0287(10) -0.0037(9) 0.0032(8) 0.0020(9)
C22 0.0280(9) 0.0360(10) 0.0293(9) 0.0037(7) -0.0041(7) 0.0008(8)
C23 0.0263(9) 0.0346(10) 0.0354(10) -0.0008(7) -0.0068(7) -0.0048(8)
C24 0.0336(10) 0.0341(11) 0.0524(12) 0.0132(9) 0.0045(9) -0.0027(8)
C25 0.0266(9) 0.0425(11) 0.0433(11) -0.0001(9) 0.0083(8) 0.0014(8)
B1 0.0246(10) 0.0299(11) 0.0257(10) -0.0024(8) 0.0030(8) 0.0044(8)
Li 0.0247(14) 0.0302(15) 0.0275(14) -0.0001(11) 0.0021(11) -0.0008(12)

loop_
_atom_type_symbol
_atom_type_description
_atom_type_scat_dispersion_real
_atom_type_scat_dispersion_imag
_atom_type_scat_source
C C 0.0033 0.0016 'International Tables Vol C Tables 4.2.6.8 and 6.1.1.4'
H H 0.0000 0.0000 'International Tables Vol C Tables 4.2.6.8 and 6.1.1.4'
B B 0.0013 0.0007 'International Tables Vol C Tables 4.2.6.8 and 6.1.1.4'
P P 0.1023 0.0942 'International Tables Vol C Tables 4.2.6.8 and 6.1.1.4'
N N 0.0061 0.0033 'International Tables Vol C Tables 4.2.6.8 and 6.1.1.4'
Li Li -0.0003 0.0001 'International Tables Vol C Tables 4.2.6.8 and 6.1.1.4'

loop_
_geom_angle_atom_site_label_1
_geom_angle_atom_site_label_2
_geom_angle_atom_site_label_3
_geom_angle
C1 P1 C2 109.57(8)
C1 P1 C5 110.26(8)
C1 P1 B1 114.85(8)
C2 P1 B1 109.33(8)
C5 P1 C2 102.94(8)
C5 P1 B1 109.21(8)
C1 P2 C8 108.13(8)
C1 P2 C14 104.98(7)
C1 P2 Li 103.04(8)
C8 P2 Li 120.86(8)
C14 P2 C8 100.15(7)
C14 P2 Li 118.53(8)
C20 N1 C21 109.34(14)
C20 N1 C22 110.02(14)
C20 N1 Li 113.58(13)
C21 N1 C22 110.20(14)
C21 N1 Li 109.42(13)
C22 N1 Li 104.18(12)
C23 N2 Li 103.33(12)
C24 N2 C23 110.02(14)
C24 N2 C25 109.02(13)
C24 N2 Li 116.43(14)
C25 N2 C23 110.76(14)
C25 N2 Li 107.13(13)
P1 C1 P2 120.76(9)
P1 C1 H1 119.6
P2 C1 H1 119.6
P1 C2 H2 107.5
C3 C2 P1 113.74(12)
C3 C2 H2 107.5
C4 C2 P1 109.58(12)
C4 C2 H2 107.5
C4 C2 C3 110.84(14)
C2 C3 H3A 109.5
C2 C3 H3B 109.5
C2 C3 H3C 109.5
H3A C3 H3B 109.5
H3A C3 H3C 109.5
H3B C3 H3C 109.5
C2 C4 H4A 109.5
C2 C4 H4B 109.5
C2 C4 H4C 109.5
H4A C4 H4B 109.5
H4A C4 H4C 109.5
H4B C4 H4C 109.5
P1 C5 H5 108.0
C6 C5 P1 111.11(12)
C6 C5 H5 108.0
C7 C5 P1 111.54(12)
C7 C5 H5 108.0
C7 C5 C6 109.95(15)
C5 C6 H6A 109.5
C5 C6 H6B 109.5
C5 C6 H6C 109.5
H6A C6 H6B 109.5
H6A C6 H6C 109.5
H6B C6 H6C 109.5
C5 C7 H7A 109.5
C5 C7 H7B 109.5
C5 C7 H7C 109.5
H7A C7 H7B 109.5
H7A C7 H7C 109.5
H7B C7 H7C 109.5
C9 C8 P2 122.32(13)
C9 C8 C13 117.14(16)
C13 C8 P2 120.29(13)
C8 C9 H9 119.2
C8 C9 C10 121.67(19)
C10 C9 H9 119.2
C9 C10 H10 119.9
C11 C10 C9 120.2(2)
C11 C10 H10 119.9
C10 C11 H11 120.2
C10 C11 C12 119.59(19)
C12 C11 H11 120.2
C11 C12 H12 120.0
C11 C12 C13 120.01(19)
C13 C12 H12 120.0
C8 C13 C12 121.42(19)
C8 C13 H13 119.3
C12 C13 H13 119.3
C15 C14 P2 122.54(13)
C19 C14 P2 119.58(12)
C19 C14 C15 117.59(15)
C14 C15 H15 119.5
C16 C15 C14 121.00(18)
C16 C15 H15 119.5
C15 C16 H16 119.7
C17 C16 C15 120.57(17)
C17 C16 H16 119.7
C16 C17 H17 120.4
C18 C17 C16 119.20(16)
C18 C17 H17 120.4
C17 C18 H18 119.8
C17 C18 C19 120.36(18)
C19 C18 H18 119.8
C14 C19 H19 119.4
C18 C19 C14 121.26(17)
C18 C19 H19 119.4
N1 C20 H20A 109.5
N1 C20 H20B 109.5
N1 C20 H20C 109.5
H20A C20 H20B 109.5
H20A C20 H20C 109.5
H20B C20 H20C 109.5
N1 C21 H21A 109.5
N1 C21 H21B 109.5
N1 C21 H21C 109.5
H21A C21 H21B 109.5
H21A C21 H21C 109.5
H21B C21 H21C 109.5
N1 C22 H22A 109.4
N1 C22 H22B 109.4
N1 C22 C23 111.22(14)
H22A C22 H22B 108.0
C23 C22 H22A 109.4
C23 C22 H22B 109.4
N2 C23 C22 111.11(14)
N2 C23 H23A 109.4
N2 C23 H23B 109.4
C22 C23 H23A 109.4
C22 C23 H23B 109.4
H23A C23 H23B 108.0
N2 C24 H24A 109.5
N2 C24 H24B 109.5
N2 C24 H24C 109.5
H24A C24 H24B 109.5
H24A C24 H24C 109.5
H24B C24 H24C 109.5
N2 C25 H25A 109.5
N2 C25 H25B 109.5
N2 C25 H25C 109.5
H25A C25 H25B 109.5
H25A C25 H25C 109.5
H25B C25 H25C 109.5
P1 B1 H1A 108.0(9)
P1 B1 H1B 107.8(9)
P1 B1 H1C 107.7(10)
P1 B1 Li 107.20(10)
H1A B1 H1B 110.8(13)
H1A B1 H1C 112.0(13)
H1B B1 H1C 110.4(13)
Li B1 H1A 59.9(9)
Li B1 H1B 53.8(9)
Li B1 H1C 144.8(11)
P2 Li H1A 82.5(5)
P2 Li H1B 101.0(6)
N1 Li P2 112.59(11)
N1 Li B1 127.24(14)
N1 Li H1A 153.7(5)
N1 Li H1B 98.9(6)
N2 Li P2 141.48(14)
N2 Li N1 86.38(12)
N2 Li B1 108.73(12)
N2 Li H1A 94.7(5)
N2 Li H1B 109.0(6)
B1 Li P2 86.72(10)
B1 Li H1A 28.5(5)
B1 Li H1B 28.4(5)
H1A Li H1B 55.8(7)

loop_
_geom_bond_atom_site_label_1
_geom_bond_atom_site_label_2
_geom_bond_distance
P1 C1 1.7158(15)
P1 C2 1.8494(16)
P1 C5 1.8409(17)
P1 B1 1.925(2)
P2 C1 1.7292(17)
P2 C8 1.8439(17)
P2 C14 1.8438(16)
P2 Li 2.621(3)
N1 C20 1.464(2)
N1 C21 1.467(2)
N1 C22 1.472(2)
N1 Li 2.128(3)
N2 C23 1.472(2)
N2 C24 1.465(2)
N2 C25 1.468(2)
N2 Li 2.088(3)
C1 H1 0.9500
C2 H2 1.0000
C2 C3 1.526(2)
C2 C4 1.523(2)
C3 H3A 0.9800
C3 H3B 0.9800
C3 H3C 0.9800
C4 H4A 0.9800
C4 H4B 0.9800
C4 H4C 0.9800
C5 H5 1.0000
C5 C6 1.523(2)
C5 C7 1.521(3)
C6 H6A 0.9800
C6 H6B 0.9800
C6 H6C 0.9800
C7 H7A 0.9800
C7 H7B 0.9800
C7 H7C 0.9800
C8 C9 1.379(3)
C8 C13 1.381(2)
C9 H9 0.9500
C9 C10 1.379(3)
C10 H10 0.9500
C10 C11 1.363(3)
C11 H11 0.9500
C11 C12 1.367(3)
C12 H12 0.9500
C12 C13 1.385(3)
C13 H13 0.9500
C14 C15 1.392(2)
C14 C19 1.389(2)
C15 H15 0.9500
C15 C16 1.385(2)
C16 H16 0.9500
C16 C17 1.380(3)
C17 H17 0.9500
C17 C18 1.374(3)
C18 H18 0.9500
C18 C19 1.389(2)
C19 H19 0.9500
C20 H20A 0.9800
C20 H20B 0.9800
C20 H20C 0.9800
C21 H21A 0.9800
C21 H21B 0.9800
C21 H21C 0.9800
C22 H22A 0.9900
C22 H22B 0.9900
C22 C23 1.512(2)
C23 H23A 0.9900
C23 H23B 0.9900
C24 H24A 0.9800
C24 H24B 0.9800
C24 H24C 0.9800
C25 H25A 0.9800
C25 H25B 0.9800
C25 H25C 0.9800
B1 H1A 1.127(18)
B1 H1B 1.132(18)
B1 H1C 1.085(19)
B1 Li 2.361(3)
Li H1A 2.043(17)
Li H1B 1.923(18)

loop_
_geom_torsion_atom_site_label_1
_geom_torsion_atom_site_label_2
_geom_torsion_atom_site_label_3
_geom_torsion_atom_site_label_4
_geom_torsion
P2 C8 C9 C10 174.48(18)
P2 C8 C13 C12 -174.55(15)
P2 C14 C15 C16 173.70(14)
P2 C14 C19 C18 -173.24(14)
N1 C22 C23 N2 56.70(19)
C1 P1 C2 C3 168.27(13)
C1 P1 C2 C4 -67.07(14)
C1 P1 C5 C6 62.82(14)
C1 P1 C5 C7 -60.26(14)
C1 P2 C8 C9 -55.03(17)
C1 P2 C8 C13 119.05(14)
C1 P2 C14 C15 148.81(15)
C1 P2 C14 C19 -37.46(16)
C2 P1 C1 P2 116.28(11)
C2 P1 C5 C6 179.64(12)
C2 P1 C5 C7 56.57(14)
C5 P1 C1 P2 -131.11(10)
C5 P1 C2 C3 50.96(15)
C5 P1 C2 C4 175.63(12)
C8 P2 C1 P1 -106.45(11)
C8 P2 C14 C15 36.78(16)
C8 P2 C14 C19 -149.50(14)
C8 C9 C10 C11 0.1(4)
C9 C8 C13 C12 -0.2(3)
C9 C10 C11 C12 -0.4(3)
C10 C11 C12 C13 0.5(3)
C11 C12 C13 C8 -0.2(3)
C13 C8 C9 C10 0.2(3)
C14 P2 C1 P1 147.32(10)
C14 P2 C8 C9 54.54(17)
C14 P2 C8 C13 -131.38(14)
C14 C15 C16 C17 -0.7(3)
C15 C14 C19 C18 0.8(3)
C15 C16 C17 C18 0.9(3)
C16 C17 C18 C19 -0.3(3)
C17 C18 C19 C14 -0.6(3)
C19 C14 C15 C16 -0.1(3)
C20 N1 C22 C23 -157.31(14)
C21 N1 C22 C23 82.06(17)
C24 N2 C23 C22 -168.89(14)
C25 N2 C23 C22 70.51(18)
B1 P1 C1 P2 -7.22(14)
B1 P1 C2 C3 -65.04(15)
B1 P1 C2 C4 59.62(14)
B1 P1 C5 C6 -64.27(14)
B1 P1 C5 C7 172.66(12)
Li P2 C1 P1 22.60(13)
Li P2 C8 C9 -173.22(15)
Li P2 C8 C13 0.86(18)
Li P2 C14 C15 -96.90(16)
Li P2 C14 C19 76.82(16)
Li N1 C22 C23 -35.22(17)
Li N2 C23 C22 -43.92(17)
